data_4332381
loop_
_publ_author_name
'Yoon, Sungho'
'Lippard, Stephen J.'

_publ_section_title
;
 Mechanistic Studies of the OxidativeN-Dealkylation of a Substrate
 Tethered to Carboxylate-Bridged Diiron(II) Complexes,
 [Fe2(\m-O2CArTol)2(O2CArTol)2(N,N-Bn2en)2]
;
_journal_issue 14
_journal_name_full 'Inorganic Chemistry'
_journal_page_first 5438
_journal_page_last 5446
_journal_paper_doi 10.1021/ic060307k
_journal_volume 45
_journal_year 2006
_chemical_formula_sum 'C117 H106 Cl2 D4 Fe2 N4 O8'
_chemical_formula_weight 1886.71
_chemical_name_systematic
; 
 ? 
;
_space_group_IT_number 2
_symmetry_cell_setting triclinic
_symmetry_space_group_name_Hall '-P 1'
_symmetry_space_group_name_H-M 'P -1'
_atom_sites_solution_hydrogens geom
_atom_sites_solution_primary direct
_atom_sites_solution_secondary difmap
_audit_creation_method SHELXL-97
_cell_angle_alpha 77.717(6)
_cell_angle_beta 84.601(5)
_cell_angle_gamma 87.871(6)
_cell_formula_units_Z 1
_cell_length_a 11.620(3)
_cell_length_b 12.720(3)
_cell_length_c 18.030(5)
_cell_measurement_temperature 193(2)
_cell_volume 2592.0(12)
_computing_structure_refinement 'SHELXL-97 (Sheldrick, 1997)'
_computing_structure_solution 'SHELXS-97 (Sheldrick, 1990)'
_diffrn_ambient_temperature 193(2)
_diffrn_measured_fraction_theta_full 0.990
_diffrn_measured_fraction_theta_max 0.990
_diffrn_radiation_monochromator graphite
_diffrn_radiation_source 'fine-focus sealed tube'
_diffrn_radiation_type MoK\a
_diffrn_radiation_wavelength 0.71073
_diffrn_reflns_av_R_equivalents 0.0669
_diffrn_reflns_av_sigmaI/netI 0.1560
_diffrn_reflns_limit_h_max 14
_diffrn_reflns_limit_h_min -14
_diffrn_reflns_limit_k_max 15
_diffrn_reflns_limit_k_min -10
_diffrn_reflns_limit_l_max 21
_diffrn_reflns_limit_l_min -21
_diffrn_reflns_number 16592
_diffrn_reflns_theta_full 25.50
_diffrn_reflns_theta_max 25.50
_diffrn_reflns_theta_min 1.16
_exptl_absorpt_coefficient_mu 0.389
_exptl_absorpt_correction_T_max 1
_exptl_absorpt_correction_T_min 0.862452
_exptl_absorpt_correction_type empirical
_exptl_absorpt_process_details Sadabs
_exptl_crystal_colour colorless
_exptl_crystal_density_diffrn 1.209
_exptl_crystal_density_meas 0
_exptl_crystal_density_method 'not measured'
_exptl_crystal_description block
_exptl_crystal_F_000 990
_exptl_crystal_size_max 0.20
_exptl_crystal_size_mid 0.20
_exptl_crystal_size_min 0.10
_refine_diff_density_max 0.404
_refine_diff_density_min -0.366
_refine_diff_density_rms 0.095
_refine_ls_extinction_method none
_refine_ls_goodness_of_fit_ref 1.012
_refine_ls_hydrogen_treatment mixed
_refine_ls_matrix_type full
_refine_ls_number_parameters 615
_refine_ls_number_reflns 9562
_refine_ls_number_restraints 2
_refine_ls_restrained_S_all 1.012
_refine_ls_R_factor_all 0.1661
_refine_ls_R_factor_gt 0.0734
_refine_ls_shift/su_max 1.389
_refine_ls_shift/su_mean 0.202
_refine_ls_structure_factor_coef Fsqd
_refine_ls_weighting_details 'calc w=1/[\s^2^(Fo^2^)+(0.0836P)^2^+0.0000P] where P=(Fo^2^+2Fc^2^)/3'
_refine_ls_weighting_scheme calc
_refine_ls_wR_factor_gt 0.1613
_refine_ls_wR_factor_ref 0.2018
_reflns_number_gt 4735
_reflns_number_total 9562
_reflns_threshold_expression >2sigma(I)
_cod_data_source_file ic060307ksup1.cif
_cod_data_source_block 8
_cod_depositor_comments
;
The following automatic conversions were performed:

'_symmetry_cell_setting' value 'Triclinic' changed to 'triclinic'
according to /home/saulius/struct/CIF-dictionaries/cif_core.dic
dictionary named 'cif_core.dic' version 2.4.2 from
2011-04-26.

'_exptl_absorpt_correction_type' value 'Empirical'
changed to 'empirical' according to
/home/saulius/struct/CIF-dictionaries/cif_core.dic dictionary named
'cif_core.dic' version 2.4.2 from 2011-04-26.

Automatic conversion script
Id: cif_fix_values 1891 2012-01-12 08:04:46Z andrius 
;
_cod_original_cell_volume 2592.1(12)
_cod_original_sg_symbol_H-M P-1
_cod_database_code 4332381

loop_
_symmetry_equiv_pos_as_xyz
'x, y, z'
'-x, -y, -z'

loop_
_atom_site_label
_atom_site_type_symbol
_atom_site_fract_x
_atom_site_fract_y
_atom_site_fract_z
_atom_site_U_iso_or_equiv
_atom_site_adp_type
_atom_site_occupancy
_atom_site_symmetry_multiplicity
_atom_site_calc_flag
_atom_site_refinement_flags
_atom_site_disorder_assembly
_atom_site_disorder_group
C1 C 1.1678(4) 0.5927(5) 0.6952(3) 0.0441(14) Uani 1 1 d . . .
H1A D 1.1442 0.6696 0.6836 0.053 Uiso 1 1 calc R . .
H1B D 1.2515 0.5885 0.7023 0.053 Uiso 1 1 calc R . .
C2 C 1.1019(4) 0.5372(4) 0.7671(3) 0.0404(13) Uani 1 1 d . . .
H2A D 1.0194 0.5335 0.7586 0.049 Uiso 1 1 calc R . .
H2B D 1.1323 0.4628 0.7827 0.049 Uiso 1 1 calc R . .
C3 C 1.1025(5) 0.5265(5) 0.9031(3) 0.0532(16) Uani 1 1 d . . .
H3A D 1.0323 0.4829 0.9084 0.064 Uiso 1 1 calc R . .
H3B D 1.0929 0.5715 0.9418 0.064 Uiso 1 1 calc R . .
C4 C 1.2064(5) 0.4517(5) 0.9183(3) 0.0548(16) Uani 1 1 d . . .
C5 C 1.3162(6) 0.4862(6) 0.8931(4) 0.0713(19) Uani 1 1 d . . .
H5 D 1.3277 0.5566 0.8629 0.086 Uiso 1 1 calc R . .
C6 C 1.4112(7) 0.4188(8) 0.9114(5) 0.097(3) Uani 1 1 d . . .
H6 D 1.4872 0.4432 0.8937 0.116 Uiso 1 1 calc R . .
C7 C 1.3955(8) 0.3186(8) 0.9544(5) 0.097(3) Uani 1 1 d . . .
H7 D 1.4603 0.2729 0.9672 0.117 Uiso 1 1 calc R . .
C8 C 1.2862(9) 0.2831(7) 0.9792(4) 0.088(2) Uani 1 1 d . . .
H8 D 1.2756 0.2126 1.0093 0.105 Uiso 1 1 calc R . .
C9 C 1.1905(6) 0.3488(6) 0.9611(3) 0.0666(19) Uani 1 1 d . . .
H9 D 1.1148 0.3232 0.9780 0.080 Uiso 1 1 calc R . .
C10 C 1.0292(5) 0.6866(5) 0.8235(3) 0.0542(15) Uani 1 1 d . . .
H10A D 0.9542 0.6594 0.8499 0.065 Uiso 1 1 calc R . .
H10B D 1.0169 0.7170 0.7695 0.065 Uiso 1 1 calc R . .
C11 C 1.0687(7) 0.7741(5) 0.8591(3) 0.0625(18) Uani 1 1 d . . .
C12 C 0.9879(8) 0.8397(6) 0.8888(3) 0.082(2) Uani 1 1 d . . .
H12 D 0.9078 0.8262 0.8898 0.098 Uiso 1 1 calc R . .
C13 C 1.0231(13) 0.9258(8) 0.9175(5) 0.117(4) Uani 1 1 d . . .
H13 D 0.9671 0.9697 0.9390 0.140 Uiso 1 1 calc R . .
C14 C 1.1391(15) 0.9475(8) 0.9149(5) 0.128(5) Uani 1 1 d . . .
H14 D 1.1632 1.0075 0.9328 0.153 Uiso 1 1 calc R . .
C15 C 1.2190(10) 0.8814(8) 0.8862(5) 0.117(4) Uani 1 1 d . . .
H15 D 1.2992 0.8940 0.8856 0.141 Uiso 1 1 calc R . .
C16 C 1.1830(8) 0.7962(6) 0.8582(4) 0.084(2) Uani 1 1 d . . .
H16 D 1.2395 0.7518 0.8377 0.101 Uiso 1 1 calc R . .
C100 C 1.0524(4) 0.6616(4) 0.4183(4) 0.0450(14) Uani 1 1 d . . .
C101 C 1.0884(4) 0.7631(4) 0.3650(3) 0.0346(12) Uani 1 1 d . . .
C102 C 1.0176(5) 0.8132(4) 0.3098(3) 0.0422(13) Uani 1 1 d . . .
C103 C 1.0572(5) 0.9070(5) 0.2594(3) 0.0593(17) Uani 1 1 d . . .
H103 D 1.0117 0.9414 0.2198 0.071 Uiso 1 1 calc R . .
C104 C 1.1608(6) 0.9494(5) 0.2668(4) 0.073(2) Uani 1 1 d . . .
H104 D 1.1853 1.0142 0.2331 0.087 Uiso 1 1 calc R . .
C105 C 1.2304(5) 0.8994(5) 0.3224(4) 0.0626(17) Uani 1 1 d . . .
H105 D 1.3026 0.9295 0.3263 0.075 Uiso 1 1 calc R . .
C106 C 1.1948(5) 0.8050(4) 0.3729(3) 0.0397(13) Uani 1 1 d . . .
C107 C 1.2700(4) 0.7513(4) 0.4329(3) 0.0382(13) Uani 1 1 d . . .
C108 C 1.3051(5) 0.8066(4) 0.4843(3) 0.0450(14) Uani 1 1 d . . .
H108 D 1.2832 0.8803 0.4798 0.054 Uiso 1 1 calc R . .
C109 C 1.3712(5) 0.7581(5) 0.5419(3) 0.0489(15) Uani 1 1 d . . .
H109 D 1.3919 0.7979 0.5775 0.059 Uiso 1 1 calc R . .
C110 C 1.4077(4) 0.6519(5) 0.5486(3) 0.0435(14) Uani 1 1 d . . .
C111 C 1.3732(4) 0.5954(4) 0.4973(3) 0.0415(13) Uani 1 1 d . . .
H111 D 1.3963 0.5221 0.5015 0.050 Uiso 1 1 calc R . .
C112 C 1.3056(4) 0.6439(4) 0.4399(3) 0.0411(13) Uani 1 1 d . . .
H112 D 1.2833 0.6038 0.4049 0.049 Uiso 1 1 calc R . .
C113 C 1.4809(5) 0.5987(5) 0.6109(3) 0.0588(17) Uani 1 1 d . . .
H11A D 1.4547 0.5251 0.6315 0.088 Uiso 1 1 calc R . .
H11B D 1.4738 0.6394 0.6516 0.088 Uiso 1 1 calc R . .
H11C D 1.5619 0.5970 0.5903 0.088 Uiso 1 1 calc R . .
C114 C 0.8996(4) 0.7757(4) 0.3036(3) 0.0379(13) Uani 1 1 d . . .
C115 C 0.8209(5) 0.7463(4) 0.3663(3) 0.0414(13) Uani 1 1 d . . .
H115 D 0.8445 0.7430 0.4158 0.050 Uiso 1 1 calc R . .
C116 C 0.7085(5) 0.7215(4) 0.3587(4) 0.0501(15) Uani 1 1 d . . .
H116 D 0.6561 0.7024 0.4029 0.060 Uiso 1 1 calc R . .
C117 C 0.6710(5) 0.7240(5) 0.2875(3) 0.0528(15) Uani 1 1 d . . .
C118 C 0.7504(5) 0.7497(5) 0.2253(4) 0.0600(17) Uani 1 1 d . . .
H118 D 0.7273 0.7494 0.1761 0.072 Uiso 1 1 calc R . .
C119 C 0.8619(5) 0.7757(5) 0.2319(3) 0.0538(16) Uani 1 1 d . . .
H119 D 0.9141 0.7939 0.1875 0.065 Uiso 1 1 calc R . .
C120 C 0.5463(5) 0.7012(6) 0.2780(4) 0.083(2) Uani 1 1 d . . .
H12A D 0.5066 0.7686 0.2566 0.124 Uiso 1 1 calc R . .
H12B D 0.5071 0.6690 0.3278 0.124 Uiso 1 1 calc R . .
H12C D 0.5448 0.6513 0.2435 0.124 Uiso 1 1 calc R . .
C200 C 0.8091(4) 0.6676(4) 0.6348(3) 0.0341(12) Uani 1 1 d . . .
C201 C 0.7108(4) 0.7223(4) 0.6736(3) 0.0398(13) Uani 1 1 d . . .
C202 C 0.6629(5) 0.6732(5) 0.7461(3) 0.0463(14) Uani 1 1 d . . .
C203 C 0.5717(5) 0.7265(6) 0.7804(4) 0.0642(18) Uani 1 1 d . . .
H203 D 0.5393 0.6956 0.8303 0.077 Uiso 1 1 calc R . .
C204 C 0.5288(5) 0.8231(6) 0.7423(4) 0.072(2) Uani 1 1 d . . .
H204 D 0.4659 0.8577 0.7656 0.087 Uiso 1 1 calc R . .
C205 C 0.5767(5) 0.8702(5) 0.6702(4) 0.0607(18) Uani 1 1 d . . .
H205 D 0.5460 0.9370 0.6447 0.073 Uiso 1 1 calc R . .
C206 C 0.6689(4) 0.8215(5) 0.6344(3) 0.0462(14) Uani 1 1 d . . .
C207 C 0.7160(4) 0.8750(4) 0.5569(3) 0.0437(14) Uani 1 1 d . . .
C208 C 0.6417(5) 0.9112(4) 0.5009(4) 0.0530(16) Uani 1 1 d . . .
H208 D 0.5615 0.8969 0.5116 0.064 Uiso 1 1 calc R . .
C209 C 0.6821(6) 0.9678(5) 0.4296(4) 0.0623(18) Uani 1 1 d . . .
H209 D 0.6292 0.9915 0.3922 0.075 Uiso 1 1 calc R . .
C210 C 0.7982(6) 0.9908(4) 0.4116(4) 0.0565(16) Uani 1 1 d . . .
C211 C 0.8719(5) 0.9521(4) 0.4663(4) 0.0557(16) Uani 1 1 d . . .
H211 D 0.9523 0.9645 0.4548 0.067 Uiso 1 1 calc R . .
C212 C 0.8325(5) 0.8952(4) 0.5380(3) 0.0474(15) Uani 1 1 d . . .
H212 D 0.8862 0.8698 0.5747 0.057 Uiso 1 1 calc R . .
C213 C 0.8378(7) 1.0580(5) 0.3345(4) 0.086(2) Uani 1 1 d . . .
H21A D 0.9208 1.0711 0.3322 0.129 Uiso 1 1 calc R . .
H21B D 0.7953 1.1269 0.3265 0.129 Uiso 1 1 calc R . .
H21C D 0.8231 1.0196 0.2947 0.129 Uiso 1 1 calc R . .
C214 C 0.7021(4) 0.5669(5) 0.7872(3) 0.0425(14) Uani 1 1 d . . .
C215 C 0.7195(5) 0.4807(5) 0.7519(3) 0.0507(15) Uani 1 1 d . . .
H215 D 0.7057 0.4902 0.6998 0.061 Uiso 1 1 calc R . .
C216 C 0.7563(5) 0.3813(5) 0.7899(3) 0.0614(17) Uani 1 1 d . . .
H216 D 0.7663 0.3236 0.7639 0.074 Uiso 1 1 calc R . .
C217 C 0.7790(6) 0.3647(6) 0.8661(3) 0.0655(18) Uani 1 1 d . . .
C218 C 0.7589(5) 0.4486(7) 0.9017(3) 0.071(2) Uani 1 1 d . . .
H218 D 0.7699 0.4380 0.9543 0.085 Uiso 1 1 calc R . .
C219 C 0.7229(5) 0.5491(6) 0.8637(3) 0.0590(17) Uani 1 1 d . . .
H219 D 0.7123 0.6063 0.8901 0.071 Uiso 1 1 calc R . .
C220 C 0.8232(7) 0.2564(6) 0.9077(4) 0.102(3) Uani 1 1 d . . .
H22A D 0.8839 0.2675 0.9393 0.152 Uiso 1 1 calc R . .
H22B D 0.8548 0.2145 0.8705 0.152 Uiso 1 1 calc R . .
H22C D 0.7594 0.2174 0.9401 0.152 Uiso 1 1 calc R . .
Fe1 Fe 0.98173(6) 0.57338(6) 0.58613(4) 0.0319(2) Uani 1 1 d . . .
N1 N 1.1470(3) 0.5433(3) 0.6305(2) 0.0392(11) Uani 1 1 d . . .
H1C D 1.1572 0.4701 0.6455 0.047 Uiso 1 1 calc R . .
H1D D 1.2028 0.5671 0.5914 0.047 Uiso 1 1 calc R . .
N2 N 1.1132(4) 0.5964(4) 0.8274(2) 0.0441(11) Uani 1 1 d . . .
O1 O 1.0309(3) 0.6639(3) 0.4873(2) 0.0642(12) Uani 1 1 d . . .
O2 O 0.9524(3) 0.4194(3) 0.6099(3) 0.0691(13) Uani 1 1 d . . .
O3 O 0.9073(3) 0.6650(3) 0.66016(18) 0.0382(8) Uani 1 1 d . . .
O4 O 0.7932(3) 0.6248(3) 0.58092(19) 0.0390(9) Uani 1 1 d . . .
C1S C 0.5000 0.0000 1.0000 0.174(10) Uani 1 2 d SD . .
Cl2S Cl 0.540(4) 0.034(3) 0.9022(12) 0.56(3) Uani 0.572(10) 1 d PD A 1
Cl1S Cl 0.578(5) 0.013(4) 0.9106(18) 0.83(6) Uani 0.572(10) 1 d PD A 2

loop_
_atom_site_aniso_label
_atom_site_aniso_U_11
_atom_site_aniso_U_22
_atom_site_aniso_U_33
_atom_site_aniso_U_23
_atom_site_aniso_U_13
_atom_site_aniso_U_12
C1 0.036(3) 0.063(4) 0.036(3) -0.013(3) -0.009(2) -0.005(3)
C2 0.041(3) 0.047(3) 0.033(3) -0.004(2) -0.011(2) -0.004(3)
C3 0.051(4) 0.072(4) 0.033(3) -0.003(3) -0.006(3) -0.001(3)
C4 0.058(4) 0.075(5) 0.033(3) -0.014(3) -0.011(3) 0.005(3)
C5 0.057(4) 0.091(5) 0.067(5) -0.014(4) -0.018(4) 0.000(4)
C6 0.063(5) 0.131(8) 0.108(7) -0.045(6) -0.028(5) 0.023(5)
C7 0.094(7) 0.124(8) 0.084(6) -0.041(6) -0.043(5) 0.054(6)
C8 0.116(7) 0.085(6) 0.064(5) -0.017(4) -0.025(5) 0.033(5)
C9 0.088(5) 0.077(5) 0.031(3) -0.006(3) -0.010(3) 0.017(4)
C10 0.063(4) 0.054(4) 0.047(4) -0.013(3) -0.009(3) 0.002(3)
C11 0.101(6) 0.050(4) 0.030(3) 0.004(3) 0.000(3) -0.010(4)
C12 0.151(7) 0.055(5) 0.035(4) -0.004(3) -0.011(4) 0.027(5)
C13 0.238(13) 0.062(7) 0.044(5) 0.001(4) -0.025(7) 0.039(7)
C14 0.278(17) 0.055(6) 0.052(6) -0.001(4) -0.037(9) -0.028(9)
C15 0.195(11) 0.094(8) 0.064(6) -0.012(5) -0.003(6) -0.067(8)
C16 0.118(7) 0.079(6) 0.059(5) -0.023(4) -0.001(4) -0.029(5)
C100 0.029(3) 0.028(3) 0.070(4) 0.005(3) 0.003(3) -0.004(2)
C101 0.039(3) 0.029(3) 0.034(3) -0.004(2) -0.001(2) 0.000(2)
C102 0.051(4) 0.041(3) 0.032(3) -0.005(2) 0.001(3) 0.003(3)
C103 0.060(4) 0.062(4) 0.046(4) 0.013(3) -0.006(3) -0.006(3)
C104 0.075(5) 0.062(5) 0.066(5) 0.024(4) -0.006(4) -0.021(4)
C105 0.057(4) 0.059(4) 0.068(4) 0.000(3) -0.009(3) -0.022(3)
C106 0.047(3) 0.037(3) 0.036(3) -0.009(3) -0.001(3) -0.004(3)
C107 0.037(3) 0.040(3) 0.038(3) -0.010(3) 0.002(2) -0.008(3)
C108 0.048(3) 0.034(3) 0.057(4) -0.017(3) -0.005(3) -0.006(3)
C109 0.050(4) 0.047(4) 0.055(4) -0.021(3) -0.008(3) -0.012(3)
C110 0.026(3) 0.056(4) 0.053(3) -0.018(3) -0.006(2) -0.006(3)
C111 0.030(3) 0.041(3) 0.054(4) -0.016(3) -0.001(3) 0.008(2)
C112 0.034(3) 0.050(4) 0.044(3) -0.022(3) 0.002(2) 0.000(3)
C113 0.039(3) 0.072(5) 0.069(4) -0.019(3) -0.015(3) 0.002(3)
C114 0.042(3) 0.031(3) 0.041(3) -0.006(2) -0.009(3) 0.007(2)
C115 0.047(4) 0.035(3) 0.039(3) 0.001(2) -0.007(3) 0.008(3)
C116 0.043(4) 0.043(4) 0.060(4) -0.004(3) 0.002(3) 0.007(3)
C117 0.048(4) 0.052(4) 0.056(4) -0.004(3) -0.011(3) 0.004(3)
C118 0.061(4) 0.070(5) 0.053(4) -0.015(3) -0.026(3) 0.007(3)
C119 0.056(4) 0.069(4) 0.036(3) -0.009(3) -0.005(3) 0.001(3)
C120 0.052(4) 0.091(6) 0.103(6) -0.004(4) -0.029(4) -0.008(4)
C200 0.038(3) 0.027(3) 0.036(3) -0.003(2) -0.002(2) -0.001(2)
C201 0.028(3) 0.044(3) 0.055(4) -0.028(3) -0.006(3) 0.000(2)
C202 0.042(3) 0.057(4) 0.047(3) -0.028(3) 0.001(3) -0.005(3)
C203 0.050(4) 0.079(5) 0.071(4) -0.038(4) 0.012(3) -0.002(4)
C204 0.049(4) 0.080(5) 0.098(6) -0.051(5) 0.011(4) 0.011(4)
C205 0.038(3) 0.052(4) 0.097(5) -0.032(4) -0.001(3) 0.003(3)
C206 0.030(3) 0.049(4) 0.066(4) -0.026(3) -0.006(3) 0.002(3)
C207 0.036(3) 0.031(3) 0.066(4) -0.016(3) -0.008(3) 0.005(2)
C208 0.045(4) 0.031(3) 0.088(5) -0.018(3) -0.020(3) 0.012(3)
C209 0.070(5) 0.041(4) 0.081(5) -0.020(4) -0.029(4) 0.023(3)
C210 0.066(4) 0.034(4) 0.068(4) -0.009(3) -0.006(4) 0.013(3)
C211 0.054(4) 0.041(4) 0.074(5) -0.014(3) -0.005(3) -0.004(3)
C212 0.039(3) 0.043(4) 0.061(4) -0.010(3) -0.016(3) 0.001(3)
C213 0.115(6) 0.065(5) 0.070(5) 0.001(4) -0.008(4) 0.019(4)
C214 0.034(3) 0.067(4) 0.033(3) -0.024(3) 0.002(2) -0.009(3)
C215 0.063(4) 0.062(4) 0.028(3) -0.010(3) -0.009(3) -0.002(3)
C216 0.081(5) 0.066(5) 0.034(3) -0.004(3) -0.003(3) -0.001(4)
C217 0.068(4) 0.082(5) 0.038(4) 0.004(4) -0.003(3) -0.001(4)
C218 0.066(5) 0.114(7) 0.032(3) -0.016(4) -0.002(3) -0.010(4)
C219 0.057(4) 0.085(5) 0.042(4) -0.026(3) -0.003(3) -0.014(4)
C220 0.127(7) 0.105(7) 0.055(5) 0.021(4) -0.011(4) 0.009(5)
Fe1 0.0337(4) 0.0337(5) 0.0274(4) -0.0053(3) -0.0020(3) 0.0019(3)
N1 0.040(3) 0.047(3) 0.032(2) -0.010(2) -0.0041(19) -0.002(2)
N2 0.048(3) 0.056(3) 0.029(2) -0.009(2) -0.006(2) -0.002(2)
O1 0.041(2) 0.086(3) 0.046(3) 0.026(2) 0.0065(19) 0.003(2)
O2 0.059(3) 0.030(2) 0.116(4) -0.001(2) -0.031(3) -0.002(2)
O3 0.031(2) 0.051(2) 0.0358(19) -0.0151(17) -0.0060(16) 0.0081(16)
O4 0.039(2) 0.045(2) 0.037(2) -0.0171(18) -0.0102(16) 0.0070(16)
C1S 0.25(3) 0.180(19) 0.082(11) -0.036(12) 0.033(14) -0.009(16)
Cl2S 0.38(3) 0.37(3) 1.02(10) -0.28(5) -0.14(5) 0.01(2)
Cl1S 0.81(10) 0.72(8) 0.93(10) -0.04(6) -0.29(6) 0.10(5)

loop_
_atom_type_symbol
_atom_type_description
_atom_type_scat_dispersion_real
_atom_type_scat_dispersion_imag
_atom_type_scat_source
C C 0.0033 0.0016 'International Tables Vol C Tables 4.2.6.8 and 6.1.1.4'
H H 0.0000 0.0000 'International Tables Vol C Tables 4.2.6.8 and 6.1.1.4'
N N 0.0061 0.0033 'International Tables Vol C Tables 4.2.6.8 and 6.1.1.4'
O O 0.0106 0.0060 'International Tables Vol C Tables 4.2.6.8 and 6.1.1.4'
Fe Fe 0.3463 0.8444 'International Tables Vol C Tables 4.2.6.8 and 6.1.1.4'
Cl Cl 0.1484 0.1585 'International Tables Vol C Tables 4.2.6.8 and 6.1.1.4'
D D 0.0000 0.0000 'International Tables Vol C Tables 4.2.6.8 and 6.1.1.4'

loop_
_geom_angle_atom_site_label_1
_geom_angle_atom_site_label_2
_geom_angle_atom_site_label_3
_geom_angle
_geom_angle_site_symmetry_1
_geom_angle_site_symmetry_3
N1 C1 C2 111.3(4) . .
N2 C2 C1 109.6(4) . .
N2 C3 C4 112.8(5) . .
C5 C4 C9 119.4(6) . .
C5 C4 C3 121.1(6) . .
C9 C4 C3 119.5(6) . .
C4 C5 C6 120.4(8) . .
C7 C6 C5 120.1(8) . .
C6 C7 C8 119.9(8) . .
C7 C8 C9 120.8(8) . .
C4 C9 C8 119.4(7) . .
N2 C10 C11 112.3(5) . .
C16 C11 C12 118.3(7) . .
C16 C11 C10 122.0(6) . .
C12 C11 C10 119.6(7) . .
C11 C12 C13 120.3(9) . .
C14 C13 C12 120.3(11) . .
C15 C14 C13 119.2(11) . .
C14 C15 C16 120.0(11) . .
C11 C16 C15 122.0(9) . .
O2 C100 O1 125.6(5) 2_766 .
O2 C100 C101 116.5(6) 2_766 .
O1 C100 C101 117.8(5) . .
C102 C101 C106 122.1(5) . .
C102 C101 C100 120.3(5) . .
C106 C101 C100 117.6(5) . .
C101 C102 C103 118.0(5) . .
C101 C102 C114 123.6(5) . .
C103 C102 C114 118.4(5) . .
C104 C103 C102 120.6(6) . .
C103 C104 C105 121.0(6) . .
C104 C105 C106 120.1(6) . .
C101 C106 C105 118.2(5) . .
C101 C106 C107 121.8(5) . .
C105 C106 C107 120.0(5) . .
C108 C107 C112 117.8(5) . .
C108 C107 C106 120.4(5) . .
C112 C107 C106 121.8(5) . .
C109 C108 C107 121.7(5) . .
C108 C109 C110 120.7(5) . .
C111 C110 C109 118.2(5) . .
C111 C110 C113 120.8(5) . .
C109 C110 C113 121.0(5) . .
C110 C111 C112 121.1(5) . .
C111 C112 C107 120.5(5) . .
C115 C114 C119 117.3(5) . .
C115 C114 C102 122.2(5) . .
C119 C114 C102 120.3(5) . .
C114 C115 C116 121.4(5) . .
C115 C116 C117 121.0(5) . .
C118 C117 C116 117.6(5) . .
C118 C117 C120 120.8(6) . .
C116 C117 C120 121.6(6) . .
C119 C118 C117 122.0(6) . .
C118 C119 C114 120.7(5) . .
O4 C200 O3 121.4(4) . .
O4 C200 C201 121.0(5) . .
O3 C200 C201 117.6(4) . .
C202 C201 C206 121.9(5) . .
C202 C201 C200 119.9(5) . .
C206 C201 C200 118.2(5) . .
C201 C202 C203 118.3(6) . .
C201 C202 C214 122.9(5) . .
C203 C202 C214 118.8(5) . .
C204 C203 C202 120.5(6) . .
C203 C204 C205 120.5(5) . .
C204 C205 C206 121.2(6) . .
C205 C206 C201 117.7(6) . .
C205 C206 C207 118.9(5) . .
C201 C206 C207 123.4(4) . .
C212 C207 C208 117.5(5) . .
C212 C207 C206 122.7(5) . .
C208 C207 C206 119.8(5) . .
C209 C208 C207 121.1(6) . .
C208 C209 C210 121.4(6) . .
C211 C210 C209 117.3(6) . .
C211 C210 C213 123.0(6) . .
C209 C210 C213 119.6(6) . .
C210 C211 C212 121.9(6) . .
C207 C212 C211 120.8(6) . .
C215 C214 C219 116.9(6) . .
C215 C214 C202 121.8(5) . .
C219 C214 C202 121.3(5) . .
C216 C215 C214 122.1(5) . .
C215 C216 C217 120.6(6) . .
C218 C217 C216 117.5(6) . .
C218 C217 C220 121.5(6) . .
C216 C217 C220 121.0(7) . .
C217 C218 C219 122.2(6) . .
C214 C219 C218 120.6(6) . .
O2 Fe1 O1 128.0(2) . .
O2 Fe1 O3 118.09(17) . .
O1 Fe1 O3 110.95(17) . .
O2 Fe1 N1 90.20(16) . .
O1 Fe1 N1 98.71(16) . .
O3 Fe1 N1 98.82(14) . .
O2 Fe1 O4 95.32(15) . .
O1 Fe1 O4 94.13(14) . .
O3 Fe1 O4 60.41(12) . .
N1 Fe1 O4 158.59(13) . .
C1 N1 Fe1 117.1(3) . .
C3 N2 C2 112.1(4) . .
C3 N2 C10 110.3(4) . .
C2 N2 C10 111.5(4) . .
C100 O1 Fe1 142.3(4) . .
C100 O2 Fe1 144.0(4) 2_766 .
C200 O3 Fe1 93.4(3) . .
C200 O4 Fe1 84.8(3) . .
Cl2S C1S Cl2S 180(2) . 2_657
Cl2S C1S Cl1S 163(3) . 2_657
Cl2S C1S Cl1S 17(3) 2_657 2_657
Cl2S C1S Cl1S 17(3) . .
Cl2S C1S Cl1S 163(3) 2_657 .
Cl1S C1S Cl1S 179.998(12) 2_657 .

loop_
_geom_bond_atom_site_label_1
_geom_bond_atom_site_label_2
_geom_bond_distance
_geom_bond_site_symmetry_2
C1 N1 1.481(6) .
C1 C2 1.492(7) .
C2 N2 1.467(6) .
C3 N2 1.458(6) .
C3 C4 1.518(8) .
C4 C5 1.369(8) .
C4 C9 1.381(8) .
C5 C6 1.393(9) .
C6 C7 1.352(11) .
C7 C8 1.366(11) .
C8 C9 1.387(9) .
C10 N2 1.474(7) .
C10 C11 1.503(8) .
C11 C16 1.366(10) .
C11 C12 1.379(9) .
C12 C13 1.397(12) .
C13 C14 1.380(14) .
C14 C15 1.368(14) .
C15 C16 1.382(11) .
C100 O2 1.249(7) 2_766
C100 O1 1.251(7) .
C100 C101 1.484(7) .
C101 C102 1.385(7) .
C101 C106 1.395(7) .
C102 C103 1.401(7) .
C102 C114 1.490(7) .
C103 C104 1.365(8) .
C104 C105 1.381(8) .
C105 C106 1.394(7) .
C106 C107 1.490(7) .
C107 C108 1.374(7) .
C107 C112 1.396(7) .
C108 C109 1.376(7) .
C109 C110 1.385(7) .
C110 C111 1.380(7) .
C110 C113 1.502(7) .
C111 C112 1.385(7) .
C114 C115 1.381(7) .
C114 C119 1.403(7) .
C115 C116 1.380(7) .
C116 C117 1.388(8) .
C117 C118 1.375(8) .
C117 C120 1.520(8) .
C118 C119 1.372(8) .
C200 O4 1.241(6) .
C200 O3 1.266(6) .
C200 C201 1.509(7) .
C201 C202 1.397(7) .
C201 C206 1.402(7) .
C202 C203 1.402(7) .
C202 C214 1.475(8) .
C203 C204 1.375(9) .
C204 C205 1.384(9) .
C205 C206 1.393(7) .
C206 C207 1.482(8) .
C207 C212 1.384(7) .
C207 C208 1.384(7) .
C208 C209 1.381(8) .
C209 C210 1.385(8) .
C210 C211 1.367(8) .
C210 C213 1.509(8) .
C211 C212 1.386(8) .
C214 C215 1.380(7) .
C214 C219 1.392(7) .
C215 C216 1.376(8) .
C216 C217 1.394(8) .
C217 C218 1.360(9) .
C217 C220 1.517(9) .
C218 C219 1.385(9) .
Fe1 O2 1.949(4) .
Fe1 O1 1.953(4) .
Fe1 O3 2.064(3) .
Fe1 N1 2.139(4) .
Fe1 O4 2.267(3) .
O2 C100 1.249(7) 2_766
C1S Cl2S 1.745(18) .
C1S Cl2S 1.745(18) 2_657
C1S Cl1S 1.753(19) 2_657
C1S Cl1S 1.753(19) .
